data_4312620
loop_
_publ_author_name
'Donald J. Darensbourg'
'M. Jason Adams'
'Jason C. Yarbrough'
'Andrea L. Phelps'

_publ_section_title
;
 Synthesis and Structural Characterization of Double Metal Cyanides of
 Iron and Zinc: Catalyst Precursors for the Copolymerization of Carbon
 Dioxide and Epoxides
;
_journal_name_full 'Inorganic Chemistry'
_journal_page_first 7809
_journal_page_last 7818
_journal_paper_doi 10.1021/ic0347900
_journal_volume 42
_journal_year 2003
_chemical_formula_sum 'C29 H28 Fe I N2 O P Zn'
_chemical_formula_weight 699.62
_chemical_name_systematic
; 
 ? 
;
_space_group_IT_number 14
_symmetry_cell_setting monoclinic
_symmetry_space_group_name_Hall '-P 2yn'
_symmetry_space_group_name_H-M 'P 1 21/n 1'
_atom_sites_solution_hydrogens geom
_atom_sites_solution_primary direct
_atom_sites_solution_secondary difmap
_audit_creation_method SHELXL-97
_cell_angle_alpha 90.00
_cell_angle_beta 90.362(8)
_cell_angle_gamma 90.00
_cell_formula_units_Z 4
_cell_length_a 10.936(4)
_cell_length_b 15.982(6)
_cell_length_c 16.338(6)
_cell_measurement_temperature 110(2)
_cell_volume 2855.5(18)
_computing_cell_refinement 'Bruker SMART'
_computing_data_collection 'Bruker SMART'
_computing_data_reduction 'Bruker SHELXTL'
_computing_molecular_graphics 'Bruker SHELXTL'
_computing_publication_material 'Bruker SHELXTL'
_computing_structure_refinement 'SHELXL-97 (Sheldrick, 1997)'
_computing_structure_solution 'SHELXS-97 (Sheldrick, 1990)'
_diffrn_ambient_temperature 110(2)
_diffrn_measured_fraction_theta_full 0.999
_diffrn_measured_fraction_theta_max 0.999
_diffrn_measurement_device_type 'CCD area detector'
_diffrn_measurement_method 'phi and omega scans'
_diffrn_radiation_monochromator graphite
_diffrn_radiation_source 'fine-focus sealed tube'
_diffrn_radiation_type MoK\a
_diffrn_radiation_wavelength 0.71073
_diffrn_reflns_av_R_equivalents 0.1461
_diffrn_reflns_av_sigmaI/netI 0.1958
_diffrn_reflns_limit_h_max 8
_diffrn_reflns_limit_h_min -13
_diffrn_reflns_limit_k_max 19
_diffrn_reflns_limit_k_min -18
_diffrn_reflns_limit_l_max 18
_diffrn_reflns_limit_l_min -19
_diffrn_reflns_number 14607
_diffrn_reflns_theta_full 25.00
_diffrn_reflns_theta_max 25.00
_diffrn_reflns_theta_min 1.78
_exptl_absorpt_coefficient_mu 2.509
_exptl_absorpt_correction_type none
_exptl_crystal_density_diffrn 1.627
_exptl_crystal_density_method 'not measured'
_exptl_crystal_F_000 1392
_refine_diff_density_max 8.520
_refine_diff_density_min -1.935
_refine_diff_density_rms 0.400
_refine_ls_extinction_method none
_refine_ls_goodness_of_fit_ref 1.641
_refine_ls_hydrogen_treatment mixed
_refine_ls_matrix_type full
_refine_ls_number_parameters 326
_refine_ls_number_reflns 5017
_refine_ls_number_restraints 245
_refine_ls_restrained_S_all 1.604
_refine_ls_R_factor_all 0.2795
_refine_ls_R_factor_gt 0.2084
_refine_ls_shift/su_max 0.439
_refine_ls_shift/su_mean 0.057
_refine_ls_structure_factor_coef Fsqd
_refine_ls_weighting_details 'calc w=1/[\s^2^(Fo^2^)+(0.2000P)^2^+0.0000P] where P=(Fo^2^+2Fc^2^)/3'
_refine_ls_weighting_scheme calc
_refine_ls_wR_factor_gt 0.5187
_refine_ls_wR_factor_ref 0.5354
_reflns_number_gt 2374
_reflns_number_total 5017
_reflns_threshold_expression >2sigma(I)
_cod_data_source_file ic0347900_s1_1.cif
_cod_data_source_block ja1
_cod_depositor_comments
;
The following automatic conversions were performed:

'_symmetry_cell_setting' value 'Monoclinic' changed to 'monoclinic'
according to the built-in table from CIF Core dictionary named
'cif_core.dic' version 2.4.1 from 2010-06-29.

Automatic conversion script
Id: cif_fix_values 1646 2011-03-28 12:23:43Z adriana 
;
_cod_original_cell_volume 2855.3(19)
_cod_database_code 4312620

loop_
_symmetry_equiv_pos_as_xyz
'x, y, z'
'-x+1/2, y+1/2, -z+1/2'
'-x, -y, -z'
'x-1/2, -y-1/2, z-1/2'

loop_
_atom_site_label
_atom_site_type_symbol
_atom_site_fract_x
_atom_site_fract_y
_atom_site_fract_z
_atom_site_U_iso_or_equiv
_atom_site_adp_type
_atom_site_occupancy
_atom_site_symmetry_multiplicity
_atom_site_calc_flag
_atom_site_refinement_flags
_atom_site_disorder_assembly
_atom_site_disorder_group
Zn1 Zn 0.8004(5) 0.9336(2) 0.3510(2) 0.0652(15) Uani 1 1 d . . .
I1 I 0.7421(3) 0.97728(14) 0.20938(11) 0.0599(10) Uani 1.038(10) 1 d P A 1
O1 O 0.751(2) 0.8099(17) 0.3630(14) 0.088(3) Uani 1.038(10) 1 d PDU A 1
C1D C 0.6891(8) 0.7693(18) 0.4228(11) 0.090(3) Uani 1.038(10) 1 d PDU A 1
H1DA H 0.6038 0.7594 0.4047 0.108 Uiso 1.038(10) 1 calc PR A 1
H1DB H 0.6870 0.8047 0.4726 0.108 Uiso 1.038(10) 1 calc PR A 1
C2D C 0.846(3) 0.684(2) 0.401(2) 0.092(3) Uani 1.038(10) 1 d PDU A 1
H2DA H 0.8649 0.6275 0.3805 0.110 Uiso 1.038(10) 1 calc PR A 1
H2DB H 0.9173 0.7051 0.4332 0.110 Uiso 1.038(10) 1 calc PR A 1
C3D C 0.751(4) 0.684(2) 0.444(2) 0.091(3) Uani 1.038(10) 1 d PDU A 1
H3DA H 0.7708 0.6805 0.5027 0.109 Uiso 1.038(10) 1 calc PR A 1
H3DB H 0.6969 0.6369 0.4284 0.109 Uiso 1.038(10) 1 calc PR A 1
C4D C 0.814(3) 0.745(2) 0.3296(16) 0.091(3) Uani 1.038(10) 1 d PDU A 1
H4DA H 0.8897 0.7658 0.3033 0.109 Uiso 1.038(10) 1 calc PR A 1
H4DB H 0.7637 0.7162 0.2878 0.109 Uiso 1.038(10) 1 calc PR A 1
Fe1 Fe 0.7476(4) 1.0469(2) 0.6237(2) 0.0339(12) Uani 1 1 d . . .
N1 N 0.733(2) 0.9811(14) 0.4505(12) 0.036(4) Uani 1 1 d U A .
N2 N 0.988(4) 0.926(2) 0.3713(16) 0.083(6) Uani 1 1 d U A .
P1 P 0.7571(8) 0.9202(5) 0.6733(4) 0.039(2) Uani 1 1 d . . .
C1 C 0.743(3) 1.0045(17) 0.5189(15) 0.036(4) Uani 1 1 d U . .
C2 C 1.101(5) 0.938(3) 0.373(2) 0.082(6) Uani 1 1 d U . .
C1A C 0.705(2) 1.1129(15) 0.7303(13) 0.073(3) Uani 1 1 d DU . .
H1AA H 0.7441 1.1055 0.7852 0.087 Uiso 1 1 calc R A .
C2A C 0.746(2) 1.1691(15) 0.6657(13) 0.072(3) Uani 1 1 d DU A .
H2AA H 0.8176 1.2076 0.6688 0.086 Uiso 1 1 calc R . .
C3A C 0.663(2) 1.1599(16) 0.5959(14) 0.072(3) Uani 1 1 d DU . .
H3AA H 0.6679 1.1907 0.5427 0.087 Uiso 1 1 calc R A .
C4A C 0.572(2) 1.0961(17) 0.6168(15) 0.073(3) Uani 1 1 d DU A .
H4AA H 0.5042 1.0757 0.5805 0.088 Uiso 1 1 calc R . .
C5A C 0.593(2) 1.0716(17) 0.7017(15) 0.073(3) Uani 1 1 d DU A .
H5AA H 0.5455 1.0287 0.7326 0.088 Uiso 1 1 calc R . .
C1C C 0.904(3) 0.855(2) 0.649(2) 0.066(3) Uani 1 1 d DU . .
C2C C 0.940(3) 0.8007(19) 0.702(2) 0.067(3) Uani 1 1 d DU . .
H2CA H 0.9000 0.7973 0.7537 0.081 Uiso 1 1 calc R . .
C3C C 1.044(3) 0.743(2) 0.682(2) 0.068(3) Uani 1 1 d DU . .
H3CA H 1.0748 0.7031 0.7208 0.082 Uiso 1 1 calc R . .
C4C C 1.090(3) 0.751(2) 0.607(2) 0.068(3) Uani 1 1 d DU . .
H4CA H 1.1496 0.7122 0.5890 0.081 Uiso 1 1 calc R . .
C5C C 1.049(3) 0.817(2) 0.554(2) 0.067(3) Uani 1 1 d DU . .
H5CA H 1.0916 0.8260 0.5045 0.081 Uiso 1 1 calc R . .
C6C C 0.952(3) 0.867(2) 0.571(2) 0.067(3) Uani 1 1 d DU . .
H6CA H 0.9206 0.9069 0.5336 0.080 Uiso 1 1 calc R . .
C7C C 0.7791(17) 0.9224(17) 0.7825(11) 0.069(3) Uani 1 1 d DU . .
C8C C 0.8877(18) 0.9464(16) 0.8191(11) 0.070(3) Uani 1 1 d DU . .
H8CA H 0.9560 0.9601 0.7861 0.084 Uiso 1 1 calc R . .
C9C C 0.8979(19) 0.9506(18) 0.9040(12) 0.072(3) Uani 1 1 d DU . .
H9CA H 0.9742 0.9632 0.9291 0.086 Uiso 1 1 calc R . .
C10C C 0.795(2) 0.936(2) 0.9512(12) 0.071(3) Uani 1 1 d DU . .
H10A H 0.7963 0.9497 1.0078 0.086 Uiso 1 1 calc R . .
C11C C 0.691(2) 0.902(2) 0.9154(12) 0.072(3) Uani 1 1 d DU . .
H11A H 0.6296 0.8769 0.9484 0.087 Uiso 1 1 calc R . .
C12C C 0.677(2) 0.905(2) 0.8308(12) 0.070(3) Uani 1 1 d DU . .
H12A H 0.5997 0.8945 0.8061 0.084 Uiso 1 1 calc R . .
C13C C 0.642(4) 0.851(2) 0.6521(18) 0.072(3) Uani 1 1 d DU . .
C14C C 0.652(4) 0.758(2) 0.6557(16) 0.073(3) Uani 1 1 d DU . .
H14A H 0.7299 0.7351 0.6694 0.087 Uiso 1 1 calc R . .
C15C C 0.562(4) 0.704(2) 0.6412(18) 0.074(3) Uani 1 1 d DU . .
H15A H 0.5746 0.6453 0.6424 0.089 Uiso 1 1 calc R . .
C16C C 0.444(4) 0.739(2) 0.624(2) 0.074(3) Uani 1 1 d DU . .
H16A H 0.3751 0.7026 0.6192 0.089 Uiso 1 1 calc R . .
C17C C 0.427(4) 0.823(2) 0.614(2) 0.074(3) Uani 1 1 d DU . .
H17A H 0.3512 0.8460 0.5951 0.089 Uiso 1 1 calc R . .
C18C C 0.526(4) 0.872(2) 0.632(2) 0.073(3) Uani 1 1 d DU . .
H18A H 0.5107 0.9309 0.6312 0.088 Uiso 1 1 calc R . .

loop_
_atom_site_aniso_label
_atom_site_aniso_U_11
_atom_site_aniso_U_22
_atom_site_aniso_U_33
_atom_site_aniso_U_23
_atom_site_aniso_U_13
_atom_site_aniso_U_12
Zn1 0.105(4) 0.044(2) 0.047(2) -0.0036(17) 0.014(2) -0.003(2)
I1 0.083(2) 0.0655(16) 0.0313(11) 0.0037(9) 0.0031(10) -0.0048(13)
O1 0.117(6) 0.072(6) 0.077(6) 0.002(5) 0.021(6) -0.002(6)
C1D 0.117(6) 0.074(6) 0.079(6) 0.002(6) 0.021(6) -0.002(6)
C2D 0.119(6) 0.076(6) 0.081(6) 0.000(6) 0.018(6) -0.001(6)
C3D 0.118(6) 0.075(6) 0.080(6) 0.001(6) 0.019(6) -0.002(6)
C4D 0.119(7) 0.075(6) 0.079(6) 0.001(6) 0.020(6) -0.002(6)
Fe1 0.052(3) 0.027(2) 0.0231(19) -0.0018(15) -0.0039(18) -0.0034(19)
N1 0.048(10) 0.035(8) 0.026(7) 0.005(7) -0.011(7) 0.012(8)
N2 0.120(13) 0.092(11) 0.038(9) -0.007(9) 0.024(12) 0.036(12)
P1 0.062(6) 0.034(4) 0.022(3) 0.004(3) 0.007(3) 0.002(4)
C1 0.048(10) 0.035(9) 0.025(7) 0.006(7) -0.008(8) 0.013(8)
C2 0.119(14) 0.091(12) 0.036(9) -0.008(9) 0.027(12) 0.037(13)
C1A 0.078(6) 0.062(6) 0.079(6) -0.021(6) 0.010(6) 0.012(6)
C2A 0.076(6) 0.061(6) 0.078(6) -0.020(6) 0.010(6) 0.013(6)
C3A 0.077(6) 0.062(6) 0.079(6) -0.019(6) 0.010(6) 0.013(6)
C4A 0.077(6) 0.063(6) 0.080(6) -0.018(6) 0.010(6) 0.013(6)
C5A 0.077(7) 0.063(6) 0.080(6) -0.019(6) 0.010(6) 0.012(6)
C1C 0.062(6) 0.051(6) 0.085(6) 0.005(5) 0.023(6) 0.013(5)
C2C 0.062(6) 0.053(6) 0.087(6) 0.006(5) 0.024(6) 0.013(5)
C3C 0.063(6) 0.053(6) 0.088(6) 0.007(6) 0.024(6) 0.013(6)
C4C 0.064(6) 0.053(6) 0.087(6) 0.006(6) 0.023(6) 0.014(6)
C5C 0.063(6) 0.052(6) 0.087(6) 0.006(6) 0.023(6) 0.014(6)
C6C 0.063(6) 0.051(6) 0.086(6) 0.006(6) 0.023(6) 0.014(6)
C7C 0.066(6) 0.070(6) 0.070(6) -0.008(5) 0.002(6) -0.014(6)
C8C 0.067(6) 0.071(6) 0.072(6) -0.007(6) 0.002(6) -0.014(6)
C9C 0.068(6) 0.073(6) 0.074(6) -0.007(6) 0.002(6) -0.015(6)
C10C 0.068(6) 0.073(6) 0.073(6) -0.006(6) 0.003(6) -0.015(6)
C11C 0.068(6) 0.075(6) 0.073(6) -0.008(6) 0.003(6) -0.014(6)
C12C 0.067(6) 0.073(6) 0.071(6) -0.007(6) 0.002(6) -0.015(6)
C13C 0.071(6) 0.051(6) 0.093(6) -0.003(6) 0.005(6) -0.008(6)
C14C 0.071(6) 0.052(6) 0.095(6) -0.002(6) 0.003(6) -0.007(6)
C15C 0.072(6) 0.053(6) 0.097(6) -0.003(6) 0.003(6) -0.007(6)
C16C 0.071(6) 0.052(6) 0.099(6) -0.003(6) 0.004(6) -0.008(6)
C17C 0.072(6) 0.053(6) 0.098(6) -0.004(6) 0.005(6) -0.007(6)
C18C 0.072(6) 0.052(6) 0.096(6) -0.004(6) 0.006(6) -0.007(6)

loop_
_atom_type_symbol
_atom_type_description
_atom_type_scat_dispersion_real
_atom_type_scat_dispersion_imag
_atom_type_scat_source
C C 0.0033 0.0016 'International Tables Vol C Tables 4.2.6.8 and 6.1.1.4'
H H 0.0000 0.0000 'International Tables Vol C Tables 4.2.6.8 and 6.1.1.4'
N N 0.0061 0.0033 'International Tables Vol C Tables 4.2.6.8 and 6.1.1.4'
O O 0.0106 0.0060 'International Tables Vol C Tables 4.2.6.8 and 6.1.1.4'
P P 0.1023 0.0942 'International Tables Vol C Tables 4.2.6.8 and 6.1.1.4'
Fe Fe 0.3463 0.8444 'International Tables Vol C Tables 4.2.6.8 and 6.1.1.4'
Zn Zn 0.2839 1.4301 'International Tables Vol C Tables 4.2.6.8 and 6.1.1.4'
I I -0.4742 1.8119 'International Tables Vol C Tables 4.2.6.8 and 6.1.1.4'

loop_
_geom_angle_atom_site_label_1
_geom_angle_atom_site_label_2
_geom_angle_atom_site_label_3
_geom_angle
_geom_angle_site_symmetry_1
_geom_angle_site_symmetry_3
_geom_angle_publ_flag
N1 Zn1 O1 101.2(9) . . ?
N1 Zn1 N2 105.5(11) . . ?
O1 Zn1 N2 101.0(12) . . ?
N1 Zn1 I1 124.8(7) . . ?
O1 Zn1 I1 106.9(7) . . ?
N2 Zn1 I1 114.2(8) . . ?
C1D O1 C4D 101(2) . . ?
C1D O1 Zn1 131.3(18) . . ?
C4D O1 Zn1 124(2) . . ?
O1 C1D C3D 111.0(15) . . ?
C3D C2D C4D 103.2(16) . . ?
C2D C3D C1D 103.9(15) . . ?
O1 C4D C2D 106.6(18) . . ?
C2 Fe1 C1 96.0(15) 3_776 . ?
C2 Fe1 C4A 149.3(16) 3_776 . ?
C1 Fe1 C4A 94.0(12) . . ?
C2 Fe1 C2A 82.2(15) 3_776 . ?
C1 Fe1 C2A 130.9(10) . . ?
C4A Fe1 C2A 69.5(9) . . ?
C2 Fe1 C3A 108.7(16) 3_776 . ?
C1 Fe1 C3A 96.2(10) . . ?
C4A Fe1 C3A 41.2(6) . . ?
C2A Fe1 C3A 41.2(6) . . ?
C2 Fe1 C1A 97.3(13) 3_776 . ?
C1 Fe1 C1A 162.7(12) . . ?
C4A Fe1 C1A 69.0(9) . . ?
C2A Fe1 C1A 41.1(6) . . ?
C3A Fe1 C1A 69.0(8) . . ?
C2 Fe1 C5A 137.0(13) 3_776 . ?
C1 Fe1 C5A 126.9(13) . . ?
C4A Fe1 C5A 40.2(6) . . ?
C2A Fe1 C5A 67.8(9) . . ?
C3A Fe1 C5A 67.7(9) . . ?
C1A Fe1 C5A 40.1(6) . . ?
C2 Fe1 P1 94.5(15) 3_776 . ?
C1 Fe1 P1 90.3(8) . . ?
C4A Fe1 P1 114.4(8) . . ?
C2A Fe1 P1 138.8(7) . . ?
C3A Fe1 P1 155.0(8) . . ?
C1A Fe1 P1 99.7(7) . . ?
C5A Fe1 P1 89.2(8) . . ?
C1 N1 Zn1 152(2) . . ?
C2 N2 Zn1 166(3) . . ?
C13C P1 C7C 107.9(13) . . ?
C13C P1 C1C 102.6(17) . . ?
C7C P1 C1C 96.2(13) . . ?
C13C P1 Fe1 119.5(14) . . ?
C7C P1 Fe1 110.8(9) . . ?
C1C P1 Fe1 117.0(11) . . ?
N1 C1 Fe1 175(3) . . ?
N2 C2 Fe1 179(3) . 3_776 ?
C2A C1A C5A 107.9(7) . . ?
C2A C1A Fe1 68.7(10) . . ?
C5A C1A Fe1 72.4(12) . . ?
C1A C2A C3A 108.1(7) . . ?
C1A C2A Fe1 70.3(10) . . ?
C3A C2A Fe1 69.8(10) . . ?
C4A C3A C2A 107.9(7) . . ?
C4A C3A Fe1 69.4(12) . . ?
C2A C3A Fe1 69.0(10) . . ?
C5A C4A C3A 107.7(7) . . ?
C5A C4A Fe1 72.8(14) . . ?
C3A C4A Fe1 69.4(12) . . ?
C1A C5A C4A 108.1(8) . . ?
C1A C5A Fe1 67.4(11) . . ?
C4A C5A Fe1 67.0(13) . . ?
C2C C1C C6C 127(3) . . ?
C2C C1C P1 117(3) . . ?
C6C C1C P1 115(3) . . ?
C1C C2C C3C 120(3) . . ?
C4C C3C C2C 115(3) . . ?
C3C C4C C5C 121(3) . . ?
C6C C5C C4C 123(3) . . ?
C5C C6C C1C 114(3) . . ?
C8C C7C C12C 119.9(10) . . ?
C8C C7C P1 123.0(12) . . ?
C12C C7C P1 117.0(12) . . ?
C7C C8C C9C 120.6(10) . . ?
C10C C9C C8C 119.1(10) . . ?
C9C C10C C11C 119.8(10) . . ?
C12C C11C C10C 119.2(11) . . ?
C11C C12C C7C 119.1(10) . . ?
C18C C13C C14C 109(4) . . ?
C18C C13C P1 125(3) . . ?
C14C C13C P1 126(3) . . ?
C15C C14C C13C 126(4) . . ?
C14C C15C C16C 117(4) . . ?
C15C C16C C17C 122(4) . . ?
C18C C17C C16C 115(4) . . ?
C13C C18C C17C 130(4) . . ?

loop_
_geom_bond_atom_site_label_1
_geom_bond_atom_site_label_2
_geom_bond_distance
_geom_bond_site_symmetry_2
_geom_bond_publ_flag
Zn1 N1 1.94(2) . ?
Zn1 O1 2.06(3) . ?
Zn1 N2 2.08(4) . ?
Zn1 I1 2.496(5) . ?
O1 C1D 1.36(2) . ?
O1 C4D 1.36(3) . ?
C1D C3D 1.55(4) . ?
C2D C3D 1.26(5) . ?
C2D C4D 1.56(4) . ?
Fe1 C2 1.67(5) 3_776 ?
Fe1 C1 1.84(3) . ?
Fe1 C4A 2.08(3) . ?
Fe1 C2A 2.07(2) . ?
Fe1 C3A 2.08(3) . ?
Fe1 C1A 2.09(2) . ?
Fe1 C5A 2.16(3) . ?
Fe1 P1 2.183(8) . ?
N1 C1 1.18(3) . ?
N2 C2 1.25(6) . ?
P1 C13C 1.71(4) . ?
P1 C7C 1.80(2) . ?
P1 C1C 1.96(3) . ?
C2 Fe1 1.67(5) 3_776 ?
C1A C2A 1.46(2) . ?
C1A C5A 1.46(2) . ?
C2A C3A 1.46(2) . ?
C3A C4A 1.46(2) . ?
C4A C5A 1.46(2) . ?
C1C C2C 1.29(5) . ?
C1C C6C 1.39(5) . ?
C2C C3C 1.51(5) . ?
C3C C4C 1.33(5) . ?
C4C C5C 1.44(5) . ?
C5C C6C 1.35(5) . ?
C7C C8C 1.380(16) . ?
C7C C12C 1.399(17) . ?
C8C C9C 1.392(16) . ?
C9C C10C 1.385(17) . ?
C10C C11C 1.393(17) . ?
C11C C12C 1.391(17) . ?
C13C C18C 1.35(5) . ?
C13C C14C 1.49(5) . ?
C14C C15C 1.33(5) . ?
C15C C16C 1.43(5) . ?
C16C C17C 1.37(5) . ?
C17C C18C 1.38(5) . ?
